data_7042882
loop_
_publ_author_name
'Ojeda-Amador, Ana I.'
'Mart\'inez-Mart\'inez, Antonio J.'
'Robertson, Gemma M.'
'Robertson, Stuart D.'
'Kennedy, Alan R.'
'O'Hara, Charles T.'

_publ_section_title
;
 Exploring the solid state and solution structural chemistry of the
 utility amide potassium hexamethyldisilazide (KHMDS)
;
_journal_name_full 'Dalton Trans.'
_journal_paper_doi 10.1039/C7DT01118K
_journal_year 2017
_chemical_formula_moiety 'C40 H112 K4 N8 O2 Si8'
_chemical_formula_sum 'C40 H112 K4 N8 O2 Si8'
_chemical_formula_weight 1118.49
_chemical_name_systematic
;
 ?
;
_chemical_properties_physical ', Air-sensitive,Moisture-sensitive,Oxygen-sensitive'
_space_group_crystal_system monoclinic
_space_group_IT_number 14
_space_group_name_Hall '-P 2yn'
_space_group_name_H-M_alt 'P 1 21/n 1'
_symmetry_space_group_name_Hall '-P 2yn'
_symmetry_space_group_name_H-M 'P 1 21/n 1'
_atom_sites_solution_hydrogens geom
_audit_creation_method SHELXL-2013
_audit_update_record
;
2017-03-14 deposited with the CCDC.
2017-04-17 downloaded from the CCDC.
;
_cell_angle_alpha 90
_cell_angle_beta 98.4790(10)
_cell_angle_gamma 90
_cell_formula_units_Z 2
_cell_length_a 12.81770(10)
_cell_length_b 16.92720(10)
_cell_length_c 15.89150(10)
_cell_measurement_reflns_used 19257
_cell_measurement_temperature 123(2)
_cell_measurement_theta_max 72.8810
_cell_measurement_theta_min 3.8260
_cell_volume 3410.26(4)
_computing_cell_refinement
;
CrysAlisPro, Agilent Technologies,
Version 1.171.36.32 (release 02-08-2013 CrysAlis171 .NET)
(compiled Aug  2 2013,16:46:58)
;
_computing_data_collection
;
CrysAlisPro, Agilent Technologies,
Version 1.171.36.32 (release 02-08-2013 CrysAlis171 .NET)
(compiled Aug  2 2013,16:46:58)
;
_computing_data_reduction
;
CrysAlisPro, Agilent Technologies,
Version 1.171.36.32 (release 02-08-2013 CrysAlis171 .NET)
(compiled Aug  2 2013,16:46:58)
;
_computing_structure_refinement 'SHELXL-2013 (Sheldrick, 2013)'
_diffrn_ambient_temperature 123(2)
_diffrn_measured_fraction_theta_full 1.000
_diffrn_measured_fraction_theta_max 0.992
_diffrn_measurement_device_type 'Oxford Diffraction Gemini S'
_diffrn_measurement_method 'omega scans'
_diffrn_radiation_type CuK\a
_diffrn_radiation_wavelength 1.54184
_diffrn_reflns_av_R_equivalents 0.0302
_diffrn_reflns_av_unetI/netI 0.0191
_diffrn_reflns_Laue_measured_fraction_full 1.000
_diffrn_reflns_Laue_measured_fraction_max 0.992
_diffrn_reflns_limit_h_max 15
_diffrn_reflns_limit_h_min -15
_diffrn_reflns_limit_k_max 20
_diffrn_reflns_limit_k_min -20
_diffrn_reflns_limit_l_max 18
_diffrn_reflns_limit_l_min -19
_diffrn_reflns_number 36566
_diffrn_reflns_point_group_measured_fraction_full 1.000
_diffrn_reflns_point_group_measured_fraction_max 0.992
_diffrn_reflns_theta_full 70.000
_diffrn_reflns_theta_max 73.117
_diffrn_reflns_theta_min 3.838
_diffrn_source 'sealed tube'
_exptl_absorpt_coefficient_mu 3.931
_exptl_absorpt_correction_T_max 1.00000
_exptl_absorpt_correction_T_min 0.50705
_exptl_absorpt_correction_type multi-scan
_exptl_absorpt_process_details
;
CrysAlisPro, Agilent Technologies,
Version 1.171.36.32 (release 02-08-2013 CrysAlis171 .NET)
(compiled Aug  2 2013,16:46:58)
Empirical absorption correction using spherical harmonics,
 implemented in SCALE3 ABSPACK scaling algorithm.
;
_exptl_crystal_colour colourless
_exptl_crystal_density_diffrn 1.089
_exptl_crystal_description block
_exptl_crystal_F_000 1224
_exptl_crystal_size_max 0.18
_exptl_crystal_size_mid 0.16
_exptl_crystal_size_min 0.12
_refine_diff_density_max 0.404
_refine_diff_density_min -0.169
_refine_diff_density_rms 0.053
_refine_ls_extinction_method none
_refine_ls_goodness_of_fit_ref 1.073
_refine_ls_hydrogen_treatment constr
_refine_ls_matrix_type full
_refine_ls_number_parameters 296
_refine_ls_number_reflns 6767
_refine_ls_number_restraints 0
_refine_ls_restrained_S_all 1.073
_refine_ls_R_factor_all 0.0352
_refine_ls_R_factor_gt 0.0306
_refine_ls_shift/su_max 0.001
_refine_ls_shift/su_mean 0.000
_refine_ls_structure_factor_coef Fsqd
_refine_ls_weighting_details 'w=1/[\s^2^(Fo^2^)+(0.0591P)^2^+0.0949P] where P=(Fo^2^+2Fc^2^)/3'
_refine_ls_weighting_scheme calc
_refine_ls_wR_factor_gt 0.0824
_refine_ls_wR_factor_ref 0.0853
_reflns_Friedel_coverage 0.000
_reflns_number_gt 5991
_reflns_number_total 6767
_reflns_threshold_expression 'I > 2\s(I)'
_cod_data_source_file c7dt01118k2.cif
_cod_data_source_block amao179
_cod_database_code 7042882
_shelx_space_group_comment
;
The symmetry employed for this shelxl refinement is uniquely defined
by the following loop, which should always be used as a source of
symmetry information in preference to the above space-group names.
They are only intended as comments.
;
_shelxl_version_number 2013-4

loop_
_space_group_symop_operation_xyz
'x, y, z'
'-x+1/2, y+1/2, -z+1/2'
'-x, -y, -z'
'x-1/2, -y-1/2, z-1/2'

loop_
_atom_site_label
_atom_site_type_symbol
_atom_site_fract_x
_atom_site_fract_y
_atom_site_fract_z
_atom_site_U_iso_or_equiv
_atom_site_adp_type
_atom_site_occupancy
_atom_site_site_symmetry_order
_atom_site_calc_flag
_atom_site_refinement_flags_posn
_atom_site_refinement_flags_adp
K1 K 0.73431(2) 0.38216(2) 0.75923(2) 0.02347(8) Uani 1 1 d . .
K2 K 0.99768(2) 0.42546(2) 0.59009(2) 0.02416(8) Uani 1 1 d . .
Si1 Si 1.03248(3) 0.37246(2) 0.81183(2) 0.02411(10) Uani 1 1 d . .
Si2 Si 0.92801(3) 0.24583(2) 0.69387(2) 0.02218(9) Uani 1 1 d . .
Si3 Si 0.89137(3) 0.36374(2) 0.36780(2) 0.02046(9) Uani 1 1 d . .
Si4 Si 1.12765(3) 0.38336(2) 0.39954(2) 0.01962(9) Uani 1 1 d . .
O1 O 0.54520(8) 0.43391(6) 0.79878(7) 0.0300(2) Uani 1 1 d . .
N1 N 0.71748(11) 0.43376(7) 0.93715(8) 0.0308(3) Uani 1 1 d . .
N2 N 0.54370(9) 0.37914(7) 0.62927(8) 0.0265(3) Uani 1 1 d . .
N3 N 0.94086(9) 0.33697(7) 0.73483(7) 0.0220(2) Uani 1 1 d . .
N4 N 1.00414(8) 0.40743(7) 0.41162(7) 0.0205(2) Uani 1 1 d . .
C1 C 0.56377(13) 0.38576(10) 0.54144(10) 0.0355(3) Uani 1 1 d . .
H1A H 0.4965 0.3871 0.5031 0.053 Uiso 1 1 calc R U
H1B H 0.6051 0.3402 0.5275 0.053 Uiso 1 1 calc R U
H1C H 0.6032 0.4344 0.5348 0.053 Uiso 1 1 calc R U
C2 C 0.48601(12) 0.30588(9) 0.63946(10) 0.0350(3) Uani 1 1 d . .
H2A H 0.4168 0.3080 0.6039 0.052 Uiso 1 1 calc R U
H2B H 0.4767 0.2997 0.6992 0.052 Uiso 1 1 calc R U
H2C H 0.5260 0.2609 0.6221 0.052 Uiso 1 1 calc R U
C3 C 0.48437(11) 0.44884(9) 0.64930(10) 0.0293(3) Uani 1 1 d . .
H3A H 0.4193 0.4527 0.6073 0.035 Uiso 1 1 calc R U
H3B H 0.5273 0.4965 0.6429 0.035 Uiso 1 1 calc R U
C4 C 0.45413(11) 0.44875(10) 0.73745(11) 0.0337(3) Uani 1 1 d . .
H4A H 0.4232 0.5005 0.7491 0.040 Uiso 1 1 calc R U
H4B H 0.4005 0.4074 0.7415 0.040 Uiso 1 1 calc R U
C5 C 0.52534(13) 0.44962(10) 0.88280(10) 0.0351(3) Uani 1 1 d . .
H5A H 0.4553 0.4284 0.8903 0.042 Uiso 1 1 calc R U
H5B H 0.5247 0.5074 0.8924 0.042 Uiso 1 1 calc R U
C6 C 0.60924(14) 0.41197(10) 0.94634(10) 0.0363(4) Uani 1 1 d . .
H6A H 0.5965 0.4267 1.0043 0.044 Uiso 1 1 calc R U
H6B H 0.6022 0.3539 0.9412 0.044 Uiso 1 1 calc R U
C7 C 0.73475(16) 0.51839(11) 0.95202(13) 0.0473(4) Uani 1 1 d . .
H7A H 0.8089 0.5311 0.9497 0.071 Uiso 1 1 calc R U
H7B H 0.7173 0.5323 1.0082 0.071 Uiso 1 1 calc R U
H7C H 0.6896 0.5484 0.9081 0.071 Uiso 1 1 calc R U
C8 C 0.79090(17) 0.38852(12) 0.99830(12) 0.0503(5) Uani 1 1 d . .
H8A H 0.7800 0.3319 0.9875 0.075 Uiso 1 1 calc R U
H8B H 0.7783 0.4008 1.0562 0.075 Uiso 1 1 calc R U
H8C H 0.8635 0.4026 0.9921 0.075 Uiso 1 1 calc R U
C9 C 0.98868(13) 0.46999(10) 0.85160(10) 0.0354(3) Uani 1 1 d . .
H9A H 0.9847 0.5093 0.8060 0.053 Uiso 1 1 calc R U
H9B H 1.0395 0.4875 0.9002 0.053 Uiso 1 1 calc R U
H9C H 0.9190 0.4639 0.8693 0.053 Uiso 1 1 calc R U
C10 C 1.06480(14) 0.30788(11) 0.90901(10) 0.0406(4) Uani 1 1 d . .
H10A H 0.9995 0.2934 0.9304 0.061 Uiso 1 1 calc R U
H10B H 1.1110 0.3368 0.9532 0.061 Uiso 1 1 calc R U
H10C H 1.1007 0.2599 0.8939 0.061 Uiso 1 1 calc R U
C11 C 1.16429(12) 0.39278(10) 0.77588(11) 0.0362(3) Uani 1 1 d . .
H11A H 1.1903 0.3444 0.7522 0.054 Uiso 1 1 calc R U
H11B H 1.2149 0.4104 0.8246 0.054 Uiso 1 1 calc R U
H11C H 1.1559 0.4341 0.7322 0.054 Uiso 1 1 calc R U
C12 C 0.93523(13) 0.16130(9) 0.77228(10) 0.0344(3) Uani 1 1 d . .
H12A H 0.9079 0.1131 0.7426 0.052 Uiso 1 1 calc R U
H12B H 0.8928 0.1740 0.8170 0.052 Uiso 1 1 calc R U
H12C H 1.0087 0.1529 0.7979 0.052 Uiso 1 1 calc R U
C13 C 1.03000(14) 0.21784(10) 0.62487(11) 0.0387(4) Uani 1 1 d . .
H13A H 1.0159 0.1642 0.6028 0.058 Uiso 1 1 calc R U
H13B H 1.1004 0.2198 0.6587 0.058 Uiso 1 1 calc R U
H13C H 1.0268 0.2550 0.5773 0.058 Uiso 1 1 calc R U
C14 C 0.79626(12) 0.23709(9) 0.62347(10) 0.0310(3) Uani 1 1 d . .
H14A H 0.7858 0.2828 0.5854 0.047 Uiso 1 1 calc R U
H14B H 0.7398 0.2353 0.6589 0.047 Uiso 1 1 calc R U
H14C H 0.7948 0.1886 0.5897 0.047 Uiso 1 1 calc R U
C15 C 0.77595(12) 0.41175(10) 0.40866(12) 0.0388(4) Uani 1 1 d . .
H15A H 0.7741 0.4681 0.3944 0.058 Uiso 1 1 calc R U
H15B H 0.7834 0.4055 0.4706 0.058 Uiso 1 1 calc R U
H15C H 0.7103 0.3867 0.3823 0.058 Uiso 1 1 calc R U
C16 C 0.88140(12) 0.25496(9) 0.39165(10) 0.0327(3) Uani 1 1 d . .
H16A H 0.8091 0.2368 0.3728 0.049 Uiso 1 1 calc R U
H16B H 0.8997 0.2462 0.4530 0.049 Uiso 1 1 calc R U
H16C H 0.9302 0.2254 0.3615 0.049 Uiso 1 1 calc R U
C17 C 0.85823(13) 0.36943(9) 0.24838(10) 0.0348(3) Uani 1 1 d . .
H17A H 0.9162 0.3468 0.2223 0.052 Uiso 1 1 calc R U
H17B H 0.8480 0.4248 0.2310 0.052 Uiso 1 1 calc R U
H17C H 0.7934 0.3397 0.2297 0.052 Uiso 1 1 calc R U
C18 C 1.20162(11) 0.46784(8) 0.35710(10) 0.0288(3) Uani 1 1 d . .
H18A H 1.2718 0.4498 0.3483 0.043 Uiso 1 1 calc R U
H18B H 1.2087 0.5114 0.3981 0.043 Uiso 1 1 calc R U
H18C H 1.1626 0.4861 0.3029 0.043 Uiso 1 1 calc R U
C19 C 1.14487(12) 0.29893(9) 0.32511(11) 0.0349(3) Uani 1 1 d . .
H19A H 1.1172 0.3143 0.2666 0.052 Uiso 1 1 calc R U
H19B H 1.1064 0.2526 0.3411 0.052 Uiso 1 1 calc R U
H19C H 1.2200 0.2861 0.3290 0.052 Uiso 1 1 calc R U
C20 C 1.21275(12) 0.35578(10) 0.50227(10) 0.0341(3) Uani 1 1 d . .
H20A H 1.2846 0.3448 0.4914 0.051 Uiso 1 1 calc R U
H20B H 1.1838 0.3086 0.5262 0.051 Uiso 1 1 calc R U
H20C H 1.2141 0.3996 0.5427 0.051 Uiso 1 1 calc R U

loop_
_atom_site_aniso_label
_atom_site_aniso_U_11
_atom_site_aniso_U_22
_atom_site_aniso_U_33
_atom_site_aniso_U_23
_atom_site_aniso_U_13
_atom_site_aniso_U_12
K1 0.02089(14) 0.02665(15) 0.02338(15) 0.00024(10) 0.00496(11) 0.00094(10)
K2 0.03200(16) 0.02079(14) 0.02063(14) 0.00248(9) 0.00701(11) 0.00087(10)
Si1 0.02288(18) 0.02615(19) 0.02247(18) 0.00426(13) 0.00060(14) -0.00081(13)
Si2 0.02290(18) 0.01927(18) 0.02520(18) 0.00278(13) 0.00629(14) 0.00237(12)
Si3 0.01960(17) 0.02057(17) 0.02096(18) -0.00179(12) 0.00218(13) -0.00231(12)
Si4 0.01889(17) 0.01860(17) 0.02175(17) -0.00234(12) 0.00427(13) -0.00173(11)
O1 0.0261(5) 0.0364(6) 0.0292(5) -0.0035(4) 0.0102(4) 0.0030(4)
N1 0.0428(7) 0.0269(6) 0.0234(6) -0.0017(5) 0.0070(5) -0.0056(5)
N2 0.0238(6) 0.0273(6) 0.0273(6) -0.0004(4) 0.0003(5) 0.0018(4)
N3 0.0219(5) 0.0214(5) 0.0226(5) 0.0032(4) 0.0031(4) 0.0018(4)
N4 0.0196(5) 0.0208(5) 0.0214(5) -0.0034(4) 0.0036(4) -0.0018(4)
C1 0.0338(8) 0.0429(9) 0.0294(8) -0.0011(6) 0.0031(6) 0.0008(6)
C2 0.0335(8) 0.0294(8) 0.0385(8) 0.0037(6) -0.0064(6) -0.0008(6)
C3 0.0240(7) 0.0269(7) 0.0362(8) 0.0025(6) 0.0014(6) 0.0027(5)
C4 0.0230(7) 0.0352(8) 0.0438(9) -0.0008(6) 0.0083(6) 0.0048(6)
C5 0.0387(8) 0.0349(8) 0.0366(8) -0.0079(6) 0.0212(7) -0.0036(6)
C6 0.0519(10) 0.0344(8) 0.0263(7) -0.0033(6) 0.0181(7) -0.0112(7)
C7 0.0541(11) 0.0340(9) 0.0567(11) -0.0151(8) 0.0181(9) -0.0122(7)
C8 0.0615(12) 0.0539(11) 0.0321(9) 0.0090(7) -0.0043(9) -0.0061(9)
C9 0.0360(8) 0.0335(8) 0.0358(8) -0.0077(6) 0.0021(7) -0.0027(6)
C10 0.0451(9) 0.0446(9) 0.0287(7) 0.0118(6) -0.0058(7) -0.0020(7)
C11 0.0228(7) 0.0440(9) 0.0410(8) 0.0044(7) 0.0022(6) -0.0032(6)
C12 0.0381(8) 0.0244(7) 0.0407(8) 0.0109(6) 0.0060(7) 0.0025(6)
C13 0.0389(9) 0.0363(8) 0.0449(9) -0.0033(7) 0.0198(7) 0.0054(6)
C14 0.0321(7) 0.0278(7) 0.0320(7) -0.0033(5) 0.0007(6) -0.0017(6)
C15 0.0226(7) 0.0426(9) 0.0520(10) -0.0142(7) 0.0087(7) -0.0017(6)
C16 0.0342(8) 0.0257(7) 0.0374(8) 0.0025(6) 0.0023(6) -0.0082(6)
C17 0.0411(9) 0.0353(8) 0.0251(7) 0.0005(6) -0.0045(6) -0.0061(6)
C18 0.0238(6) 0.0265(7) 0.0374(8) 0.0026(6) 0.0085(6) -0.0044(5)
C19 0.0303(7) 0.0315(8) 0.0462(9) -0.0162(6) 0.0166(7) -0.0072(6)
C20 0.0261(7) 0.0415(9) 0.0334(8) 0.0060(6) 0.0000(6) 0.0058(6)

loop_
_atom_type_symbol
_atom_type_description
_atom_type_scat_dispersion_real
_atom_type_scat_dispersion_imag
_atom_type_scat_source
K K 0.3868 1.0657 'International Tables Vol C Tables 4.2.6.8 and 6.1.1.4'
Si Si 0.2541 0.3302 'International Tables Vol C Tables 4.2.6.8 and 6.1.1.4'
O O 0.0492 0.0322 'International Tables Vol C Tables 4.2.6.8 and 6.1.1.4'
N N 0.0311 0.0180 'International Tables Vol C Tables 4.2.6.8 and 6.1.1.4'
C C 0.0181 0.0091 'International Tables Vol C Tables 4.2.6.8 and 6.1.1.4'
H H 0.0000 0.0000 'International Tables Vol C Tables 4.2.6.8 and 6.1.1.4'

loop_
_geom_angle_atom_site_label_1
_geom_angle_atom_site_label_2
_geom_angle_atom_site_label_3
_geom_angle
_geom_angle_site_symmetry_1
_geom_angle_site_symmetry_3
O1 K1 N3 173.68(3) . .
O1 K1 N2 59.83(3) . .
N3 K1 N2 126.25(3) . .
O1 K1 N1 60.04(4) . .
N3 K1 N1 113.95(4) . .
N2 K1 N1 119.79(4) . .
O1 K1 C18 100.58(4) . 3_766
N3 K1 C18 79.47(3) . 3_766
N2 K1 C18 82.58(4) . 3_766
N1 K1 C18 111.17(4) . 3_766
O1 K1 C19 82.58(3) . 4_566
N3 K1 C19 99.14(3) . 4_566
N2 K1 C19 85.42(4) . 4_566
N1 K1 C19 84.29(4) . 4_566
C18 K1 C19 163.79(4) 3_766 4_566
O1 K1 Si2 158.49(3) . .
N3 K1 Si2 26.25(2) . .
N2 K1 Si2 108.47(3) . .
N1 K1 Si2 126.81(3) . .
C18 K1 Si2 95.20(3) 3_766 .
C19 K1 Si2 78.30(3) 4_566 .
O1 K1 Si1 149.44(2) . .
N3 K1 Si1 24.25(2) . .
N2 K1 Si1 148.73(3) . .
N1 K1 Si1 90.86(3) . .
C18 K1 Si1 80.31(3) 3_766 .
C19 K1 Si1 105.13(3) 4_566 .
Si2 K1 Si1 47.935(9) . .
O1 K1 K2 145.23(2) . .
N3 K1 K2 36.46(2) . .
N2 K1 K2 101.16(3) . .
N1 K1 K2 130.96(3) . .
C18 K1 K2 45.54(3) 3_766 .
C19 K1 K2 127.44(3) 4_566 .
Si2 K1 K2 49.924(8) . .
Si1 K1 K2 48.980(7) . .
N4 K2 N4 95.65(3) 3_766 .
N4 K2 N3 121.12(3) 3_766 .
N4 K2 N3 140.39(3) . .
N4 K2 C18 57.00(3) 3_766 3_766
N4 K2 C18 116.21(4) . 3_766
N3 K2 C18 77.92(3) . 3_766
N4 K2 Si1 104.97(2) 3_766 .
N4 K2 Si1 157.63(3) . .
N3 K2 Si1 27.38(2) . .
C18 K2 Si1 82.97(3) 3_766 .
N4 K2 Si4 26.53(2) 3_766 3_766
N4 K2 Si4 102.57(2) . 3_766
N3 K2 Si4 104.94(2) . 3_766
C18 K2 Si4 31.21(2) 3_766 3_766
Si1 K2 Si4 99.770(11) . 3_766
N4 K2 Si2 147.04(2) 3_766 .
N4 K2 Si2 113.89(2) . .
N3 K2 Si2 26.90(2) . .
C18 K2 Si2 95.18(3) 3_766 .
Si1 K2 Si2 49.479(9) . .
Si4 K2 Si2 125.871(11) 3_766 .
N4 K2 Si4 100.79(2) 3_766 .
N4 K2 Si4 25.26(2) . .
N3 K2 Si4 137.10(2) . .
C18 K2 Si4 139.23(3) 3_766 .
Si1 K2 Si4 137.787(12) . .
Si4 K2 Si4 117.430(9) 3_766 .
Si2 K2 Si4 112.168(10) . .
N4 K2 Si3 105.59(2) 3_766 .
N4 K2 Si3 25.29(2) . .
N3 K2 Si3 120.06(2) . .
C18 K2 Si3 101.70(3) 3_766 .
Si1 K2 Si3 146.069(12) . .
Si4 K2 Si3 100.943(10) 3_766 .
Si2 K2 Si3 96.612(10) . .
Si4 K2 Si3 47.555(8) . .
N4 K2 K2 48.24(2) 3_766 3_766
N4 K2 K2 47.41(2) . 3_766
N3 K2 K2 163.70(3) . 3_766
C18 K2 K2 85.88(3) 3_766 3_766
Si1 K2 K2 152.154(14) . 3_766
Si4 K2 K2 60.075(9) 3_766 3_766
Si2 K2 K2 157.568(14) . 3_766
Si4 K2 K2 57.355(9) . 3_766
Si3 K2 K2 61.386(9) . 3_766
N4 K2 Si3 23.12(2) 3_766 3_766
N4 K2 Si3 101.90(2) . 3_766
N3 K2 Si3 117.69(2) . 3_766
C18 K2 Si3 74.47(3) 3_766 3_766
Si1 K2 Si3 94.091(10) . 3_766
Si4 K2 Si3 47.333(8) 3_766 3_766
Si2 K2 Si3 143.456(11) . 3_766
Si4 K2 Si3 96.888(10) . 3_766
Si3 K2 Si3 119.660(9) . 3_766
K2 K2 Si3 58.274(9) 3_766 3_766
N4 K2 K1 99.02(2) 3_766 .
N4 K2 K1 132.95(2) . .
N3 K2 K1 35.18(2) . .
C18 K2 K1 45.18(2) 3_766 .
Si1 K2 K1 52.666(8) . .
Si4 K2 K1 75.611(8) 3_766 .
Si2 K2 K1 50.265(8) . .
Si4 K2 K1 152.027(10) . .
Si3 K2 K1 107.804(9) . .
K2 K2 K1 128.802(12) 3_766 .
Si3 K2 K1 108.906(9) 3_766 .
N3 Si1 C9 110.34(6) . .
N3 Si1 C10 115.79(7) . .
C9 Si1 C10 105.87(8) . .
N3 Si1 C11 113.89(7) . .
C9 Si1 C11 105.40(8) . .
C10 Si1 C11 104.72(8) . .
N3 Si1 K2 53.33(4) . .
C9 Si1 K2 96.32(5) . .
C10 Si1 K2 157.79(6) . .
C11 Si1 K2 69.31(5) . .
N3 Si1 K1 43.99(4) . .
C9 Si1 K1 72.27(5) . .
C10 Si1 K1 107.32(6) . .
C11 Si1 K1 147.21(5) . .
K2 Si1 K1 78.354(9) . .
N3 Si2 C13 114.88(7) . .
N3 Si2 C14 109.31(6) . .
C13 Si2 C14 105.77(8) . .
N3 Si2 C12 116.68(7) . .
C13 Si2 C12 102.84(8) . .
C14 Si2 C12 106.48(7) . .
N3 Si2 K2 52.27(4) . .
C13 Si2 K2 73.05(5) . .
C14 Si2 K2 93.15(5) . .
C12 Si2 K2 160.26(5) . .
N3 Si2 K1 48.59(4) . .
C13 Si2 K1 151.98(6) . .
C14 Si2 K1 68.40(5) . .
C12 Si2 K1 105.07(5) . .
K2 Si2 K1 79.811(9) . .
N4 Si3 C17 116.55(7) . .
N4 Si3 C15 109.77(6) . .
C17 Si3 C15 104.65(8) . .
N4 Si3 C16 115.18(6) . .
C17 Si3 C16 103.89(7) . .
C15 Si3 C16 105.75(8) . .
N4 Si3 K2 46.76(4) . .
C17 Si3 K2 158.84(5) . .
C15 Si3 K2 75.49(5) . .
C16 Si3 K2 96.24(5) . .
N4 Si3 K2 41.37(4) . 3_766
C17 Si3 K2 98.61(5) . 3_766
C15 Si3 K2 80.19(5) . 3_766
C16 Si3 K2 154.18(5) . 3_766
K2 Si3 K2 60.340(9) . 3_766
N4 Si4 C20 113.44(6) . .
N4 Si4 C19 117.13(6) . .
C20 Si4 C19 104.43(8) . .
N4 Si4 C18 112.88(6) . .
C20 Si4 C18 103.86(7) . .
C19 Si4 C18 103.74(7) . .
N4 Si4 K2 49.05(4) . 3_766
C20 Si4 K2 112.67(5) . 3_766
C19 Si4 K2 142.83(6) . 3_766
C18 Si4 K2 65.85(5) . 3_766
N4 Si4 K2 46.96(4) . .
C20 Si4 K2 67.35(5) . .
C19 Si4 K2 139.43(5) . .
C18 Si4 K2 116.83(5) . .
K2 Si4 K2 62.569(9) 3_766 .
C5 O1 C4 111.51(12) . .
C5 O1 K1 124.29(9) . .
C4 O1 K1 124.20(9) . .
C7 N1 C6 110.71(14) . .
C7 N1 C8 109.72(15) . .
C6 N1 C8 109.12(14) . .
C7 N1 K1 114.05(10) . .
C6 N1 K1 102.82(8) . .
C8 N1 K1 110.17(11) . .
C1 N2 C3 108.44(12) . .
C1 N2 C2 109.48(12) . .
C3 N2 C2 111.80(12) . .
C1 N2 K1 114.98(9) . .
C3 N2 K1 103.67(8) . .
C2 N2 K1 108.41(8) . .
Si2 N3 Si1 129.21(7) . .
Si2 N3 K1 105.16(5) . .
Si1 N3 K1 111.77(5) . .
Si2 N3 K2 100.83(5) . .
Si1 N3 K2 99.29(5) . .
K1 N3 K2 108.36(3) . .
Si4 N4 Si3 128.02(7) . .
Si4 N4 K2 104.42(5) . 3_766
Si3 N4 K2 115.51(5) . 3_766
Si4 N4 K2 107.78(5) . .
Si3 N4 K2 107.96(5) . .
K2 N4 K2 84.35(3) 3_766 .
N2 C1 H1A 109.5 . .
N2 C1 H1B 109.5 . .
H1A C1 H1B 109.5 . .
N2 C1 H1C 109.5 . .
H1A C1 H1C 109.5 . .
H1B C1 H1C 109.5 . .
N2 C2 H2A 109.5 . .
N2 C2 H2B 109.5 . .
H2A C2 H2B 109.5 . .
N2 C2 H2C 109.5 . .
H2A C2 H2C 109.5 . .
H2B C2 H2C 109.5 . .
N2 C3 C4 114.46(12) . .
N2 C3 H3A 108.6 . .
C4 C3 H3A 108.6 . .
N2 C3 H3B 108.6 . .
C4 C3 H3B 108.6 . .
H3A C3 H3B 107.6 . .
O1 C4 C3 109.76(12) . .
O1 C4 H4A 109.7 . .
C3 C4 H4A 109.7 . .
O1 C4 H4B 109.7 . .
C3 C4 H4B 109.7 . .
H4A C4 H4B 108.2 . .
O1 C5 C6 110.01(13) . .
O1 C5 H5A 109.7 . .
C6 C5 H5A 109.7 . .
O1 C5 H5B 109.7 . .
C6 C5 H5B 109.7 . .
H5A C5 H5B 108.2 . .
N1 C6 C5 114.87(13) . .
N1 C6 H6A 108.5 . .
C5 C6 H6A 108.5 . .
N1 C6 H6B 108.5 . .
C5 C6 H6B 108.5 . .
H6A C6 H6B 107.5 . .
N1 C7 H7A 109.5 . .
N1 C7 H7B 109.5 . .
H7A C7 H7B 109.5 . .
N1 C7 H7C 109.5 . .
H7A C7 H7C 109.5 . .
H7B C7 H7C 109.5 . .
N1 C8 H8A 109.5 . .
N1 C8 H8B 109.5 . .
H8A C8 H8B 109.5 . .
N1 C8 H8C 109.5 . .
H8A C8 H8C 109.5 . .
H8B C8 H8C 109.5 . .
Si1 C9 H9A 109.5 . .
Si1 C9 H9B 109.5 . .
H9A C9 H9B 109.5 . .
Si1 C9 H9C 109.5 . .
H9A C9 H9C 109.5 . .
H9B C9 H9C 109.5 . .
Si1 C10 H10A 109.5 . .
Si1 C10 H10B 109.5 . .
H10A C10 H10B 109.5 . .
Si1 C10 H10C 109.5 . .
H10A C10 H10C 109.5 . .
H10B C10 H10C 109.5 . .
Si1 C11 H11A 109.5 . .
Si1 C11 H11B 109.5 . .
H11A C11 H11B 109.5 . .
Si1 C11 H11C 109.5 . .
H11A C11 H11C 109.5 . .
H11B C11 H11C 109.5 . .
Si2 C12 H12A 109.5 . .
Si2 C12 H12B 109.5 . .
H12A C12 H12B 109.5 . .
Si2 C12 H12C 109.5 . .
H12A C12 H12C 109.5 . .
H12B C12 H12C 109.5 . .
Si2 C13 H13A 109.5 . .
Si2 C13 H13B 109.5 . .
H13A C13 H13B 109.5 . .
Si2 C13 H13C 109.5 . .
H13A C13 H13C 109.5 . .
H13B C13 H13C 109.5 . .
Si2 C14 H14A 109.5 . .
Si2 C14 H14B 109.5 . .
H14A C14 H14B 109.5 . .
Si2 C14 H14C 109.5 . .
H14A C14 H14C 109.5 . .
H14B C14 H14C 109.5 . .
Si3 C15 H15A 109.5 . .
Si3 C15 H15B 109.5 . .
H15A C15 H15B 109.5 . .
Si3 C15 H15C 109.5 . .
H15A C15 H15C 109.5 . .
H15B C15 H15C 109.5 . .
Si3 C16 H16A 109.5 . .
Si3 C16 H16B 109.5 . .
H16A C16 H16B 109.5 . .
Si3 C16 H16C 109.5 . .
H16A C16 H16C 109.5 . .
H16B C16 H16C 109.5 . .
Si3 C17 H17A 109.5 . .
Si3 C17 H17B 109.5 . .
H17A C17 H17B 109.5 . .
Si3 C17 H17C 109.5 . .
H17A C17 H17C 109.5 . .
H17B C17 H17C 109.5 . .
Si4 C18 H18A 109.5 . .
Si4 C18 H18B 109.5 . .
H18A C18 H18B 109.5 . .
Si4 C18 H18C 109.5 . .
H18A C18 H18C 109.5 . .
H18B C18 H18C 109.5 . .
Si4 C19 H19A 109.5 . .
Si4 C19 H19B 109.5 . .
H19A C19 H19B 109.5 . .
Si4 C19 H19C 109.5 . .
H19A C19 H19C 109.5 . .
H19B C19 H19C 109.5 . .
Si4 C20 H20A 109.5 . .
Si4 C20 H20B 109.5 . .
H20A C20 H20B 109.5 . .
Si4 C20 H20C 109.5 . .
H20A C20 H20C 109.5 . .
H20B C20 H20C 109.5 . .

loop_
_geom_bond_atom_site_label_1
_geom_bond_atom_site_label_2
_geom_bond_distance
_geom_bond_site_symmetry_2
K1 O1 2.7362(10) .
K1 N3 2.8367(11) .
K1 N2 2.9579(12) .
K1 N1 2.9972(13) .
K1 C18 3.3147(14) 3_766
K1 C19 3.4871(15) 4_566
K1 Si2 3.6509(5) .
K1 Si1 3.7934(5) .
K1 K2 4.6727(4) .
K2 N4 2.8288(11) 3_766
K2 N4 2.8660(11) .
K2 N3 2.9254(11) .
K2 C18 3.3353(15) 3_766
K2 Si1 3.5995(5) .
K2 Si4 3.6275(4) 3_766
K2 Si2 3.6328(5) .
K2 Si4 3.7338(5) .
K2 Si3 3.7427(4) .
K2 K2 3.8237(5) 3_766
K2 Si3 3.8629(4) 3_766
Si1 N3 1.6774(11) .
Si1 C9 1.8827(16) .
Si1 C10 1.8876(16) .
Si1 C11 1.8930(16) .
Si2 N3 1.6732(12) .
Si2 C13 1.8863(16) .
Si2 C14 1.8889(15) .
Si2 C12 1.8907(15) .
Si3 N4 1.6806(11) .
Si3 C17 1.8851(15) .
Si3 C15 1.8852(16) .
Si3 C16 1.8881(15) .
Si3 K2 3.8628(4) 3_766
Si4 N4 1.6730(11) .
Si4 C20 1.8836(15) .
Si4 C19 1.8887(15) .
Si4 C18 1.8941(14) .
Si4 K2 3.6275(4) 3_766
O1 C5 1.4208(18) .
O1 C4 1.4284(18) .
N1 C7 1.463(2) .
N1 C6 1.464(2) .
N1 C8 1.465(2) .
N2 C1 1.460(2) .
N2 C3 1.4639(18) .
N2 C2 1.4650(19) .
N4 K2 2.8289(11) 3_766
C1 H1A 0.9800 .
C1 H1B 0.9800 .
C1 H1C 0.9800 .
C2 H2A 0.9800 .
C2 H2B 0.9800 .
C2 H2C 0.9800 .
C3 C4 1.508(2) .
C3 H3A 0.9900 .
C3 H3B 0.9900 .
C4 H4A 0.9900 .
C4 H4B 0.9900 .
C5 C6 1.504(2) .
C5 H5A 0.9900 .
C5 H5B 0.9900 .
C6 H6A 0.9900 .
C6 H6B 0.9900 .
C7 H7A 0.9800 .
C7 H7B 0.9800 .
C7 H7C 0.9800 .
C8 H8A 0.9800 .
C8 H8B 0.9800 .
C8 H8C 0.9800 .
C9 H9A 0.9800 .
C9 H9B 0.9800 .
C9 H9C 0.9800 .
C10 H10A 0.9800 .
C10 H10B 0.9800 .
C10 H10C 0.9800 .
C11 H11A 0.9800 .
C11 H11B 0.9800 .
C11 H11C 0.9800 .
C12 H12A 0.9800 .
C12 H12B 0.9800 .
C12 H12C 0.9800 .
C13 H13A 0.9800 .
C13 H13B 0.9800 .
C13 H13C 0.9800 .
C14 H14A 0.9800 .
C14 H14B 0.9800 .
C14 H14C 0.9800 .
C15 H15A 0.9800 .
C15 H15B 0.9800 .
C15 H15C 0.9800 .
C16 H16A 0.9800 .
C16 H16B 0.9800 .
C16 H16C 0.9800 .
C17 H17A 0.9800 .
C17 H17B 0.9800 .
C17 H17C 0.9800 .
C18 H18A 0.9800 .
C18 H18B 0.9800 .
C18 H18C 0.9800 .
C19 H19A 0.9800 .
C19 H19B 0.9800 .
C19 H19C 0.9800 .
C20 H20A 0.9800 .
C20 H20B 0.9800 .
C20 H20C 0.9800 .

loop_
_geom_torsion_atom_site_label_1
_geom_torsion_atom_site_label_2
_geom_torsion_atom_site_label_3
_geom_torsion_atom_site_label_4
_geom_torsion
_geom_torsion_site_symmetry_1
_geom_torsion_site_symmetry_4
C13 Si2 N3 Si1 -71.52(11) . .
C14 Si2 N3 Si1 169.79(9) . .
C12 Si2 N3 Si1 48.96(11) . .
K2 Si2 N3 Si1 -111.61(10) . .
K1 Si2 N3 Si1 135.80(11) . .
C13 Si2 N3 K1 152.67(7) . .
C14 Si2 N3 K1 33.99(7) . .
C12 Si2 N3 K1 -86.84(7) . .
K2 Si2 N3 K1 112.59(5) . .
C13 Si2 N3 K2 40.08(8) . .
C14 Si2 N3 K2 -78.60(6) . .
C12 Si2 N3 K2 160.57(6) . .
K1 Si2 N3 K2 -112.59(5) . .
C9 Si1 N3 Si2 -165.16(9) . .
C10 Si1 N3 Si2 -44.97(12) . .
C11 Si1 N3 Si2 76.55(11) . .
K2 Si1 N3 Si2 112.28(10) . .
K1 Si1 N3 Si2 -133.57(11) . .
C9 Si1 N3 K1 -31.60(8) . .
C10 Si1 N3 K1 88.60(8) . .
C11 Si1 N3 K1 -149.89(6) . .
K2 Si1 N3 K1 -114.15(6) . .
C9 Si1 N3 K2 82.55(7) . .
C10 Si1 N3 K2 -157.25(7) . .
C11 Si1 N3 K2 -35.74(7) . .
K1 Si1 N3 K2 114.15(6) . .
C20 Si4 N4 Si3 -119.67(9) . .
C19 Si4 N4 Si3 2.15(12) . .
C18 Si4 N4 Si3 122.54(9) . .
K2 Si4 N4 Si3 139.95(10) 3_766 .
K2 Si4 N4 Si3 -131.43(11) . .
C20 Si4 N4 K2 100.37(7) . 3_766
C19 Si4 N4 K2 -137.81(7) . 3_766
C18 Si4 N4 K2 -17.42(7) . 3_766
K2 Si4 N4 K2 88.61(5) . 3_766
C20 Si4 N4 K2 11.76(8) . .
C19 Si4 N4 K2 133.58(7) . .
C18 Si4 N4 K2 -106.03(6) . .
K2 Si4 N4 K2 -88.61(5) 3_766 .
C17 Si3 N4 Si4 -64.64(11) . .
C15 Si3 N4 Si4 176.66(9) . .
C16 Si3 N4 Si4 57.46(11) . .
K2 Si3 N4 Si4 131.37(11) . .
K2 Si3 N4 Si4 -136.34(11) 3_766 .
C17 Si3 N4 K2 71.69(8) . 3_766
C15 Si3 N4 K2 -47.00(9) . 3_766
C16 Si3 N4 K2 -166.20(6) . 3_766
K2 Si3 N4 K2 -92.29(6) . 3_766
C17 Si3 N4 K2 163.99(6) . .
C15 Si3 N4 K2 45.29(8) . .
C16 Si3 N4 K2 -73.91(8) . .
K2 Si3 N4 K2 92.29(6) 3_766 .
C1 N2 C3 C4 177.77(12) . .
C2 N2 C3 C4 56.98(16) . .
K1 N2 C3 C4 -59.60(13) . .
C5 O1 C4 C3 167.66(12) . .
K1 O1 C4 C3 -12.16(17) . .
N2 C3 C4 O1 51.63(17) . .
C4 O1 C5 C6 163.61(13) . .
K1 O1 C5 C6 -16.56(17) . .
C7 N1 C6 C5 63.47(18) . .
C8 N1 C6 C5 -175.67(14) . .
K1 N1 C6 C5 -58.72(14) . .
O1 C5 C6 N1 54.55(18) . .
